data_1536789
loop_
_publ_author_name
'Yamnova, N.A.'
'Pushcharovskii, D.Yu.'
'Khomyakov, A.P.'
'Vyatkin, S.V.'

_publ_section_title
;
 Crystal structure of a new natural fluorocarbonate Na3 Ca (Mn, Ca) (C
 O3)3 F
;
_journal_name_full Kristallografiya
_journal_page_first 30
_journal_page_last 33
_journal_volume 36
_journal_year 1991
_chemical_formula_sum 'C3 Ca1.5 F Mn0.5 Na3 O9'
_chemical_name_systematic 'Na3 Ca (Mn0.5 Ca0.5) (C O3)3 F'
_space_group_IT_number 9
_symmetry_space_group_name_Hall 'C -2yc'
_symmetry_space_group_name_H-M 'C 1 c 1'
_cell_angle_alpha 90
_cell_angle_beta 100.78
_cell_angle_gamma 90
_cell_formula_units_Z 4
_cell_length_a 8.012
_cell_length_b 15.79
_cell_length_c 7.019
_cell_volume 872.300
_citation_journal_id_ASTM KRISAJ
_cod_data_source_file Yamnova_KRISAJ_1991_1073.cif
_cod_data_source_block C3Ca1.5F1Mn0.5Na3O9
_cod_original_cell_volume 872.2997
_cod_original_formula_sum 'C3 Ca1.5 F1 Mn0.5 Na3 O9'
_cod_database_code 1536789

loop_
_symmetry_equiv_pos_as_xyz
x,y,z
x,-y,z+1/2
x+1/2,y+1/2,z
x+1/2,-y+1/2,z+1/2

loop_
_atom_site_label
_atom_site_type_symbol
_atom_site_fract_x
_atom_site_fract_y
_atom_site_fract_z
_atom_site_occupancy
_atom_site_U_iso_or_equiv
O7 O-2 0.3916 0.3217 0.4061 1 0.0
O3 O-2 0.2626 0.9199 -0.0235 1 0.0
O4 O-2 0.2278 0.9413 0.4665 1 0.0
Na3 Na+1 0.4247 0.1741 0.0201 1 0.0
Ca2 Ca+2 0.4425 0.81066 0.0333 0.5 0.0
C2 C+4 0.2479 0.6955 0.3075 1 0.0
O6 O-2 0.246 0.7662 0.2233 1 0.0
C1 C+4 0.2438 0.3074 0.3029 1 0.0
Mn1 Mn+2 0.4425 0.81066 0.0333 0.5 0.0
O8 O-2 0.2131 0.2381 0.2085 1 0.0
O1 O-2 0.4881 0.0033 0.0444 1 0.0
Na1 Na+1 0.0597 0.1096 0.1825 1 0.0
C3 C+4 0.3241 -0.005 -0.0041 1 0.0
Ca1 Ca+2 0.19231 0.51002 0.34615 1 0.0
O2 O-2 0.1043 0.6556 0.3124 1 0.0
O9 O-2 0.124 0.3628 0.2954 1 0.0
O5 O-2 0.3839 0.6597 0.3878 1 0.0
Na2 Na+1 0.0578 0.8852 0.181 1 0.0
F1 F-1 0.3651 0.4995 0.1347 1 0.0
